data_7716829
loop_
_publ_author_name
'Debnath, Suparno'
'Giri, Sandip'
'Mani, Ganesan'

_publ_section_title
;
 Selective synthesis of the missing tiara-like Ni<sub>10</sub>,
 Ni<sub>5</sub> and Ni<sub>6</sub> thiolates by the C-S bond cleavage of
 bis(thioether) molecules with a DFT study.
;
_journal_issue 35
_journal_name_full 'Dalton transactions (Cambridge, England : 2003)'
_journal_page_first 14875
_journal_page_last 14886
_journal_paper_doi 10.1039/d4dt02047b
_journal_volume 53
_journal_year 2024
_chemical_formula_sum 'C123 H106 Cl6 Ni10 S20'
_chemical_formula_weight 3025.07
_space_group_crystal_system triclinic
_space_group_IT_number 2
_space_group_name_Hall '-P 1'
_space_group_name_H-M_alt 'P -1'
_atom_sites_solution_hydrogens geom
_audit_creation_method SHELXL-2019/3
_audit_update_record
;
2024-07-12 deposited with the CCDC.	2024-08-14 downloaded from the CCDC.
;
_cell_angle_alpha 64.536(2)
_cell_angle_beta 81.865(2)
_cell_angle_gamma 70.873(2)
_cell_formula_units_Z 1
_cell_length_a 14.5800(10)
_cell_length_b 15.8532(10)
_cell_length_c 15.9538(10)
_cell_measurement_reflns_used 53676
_cell_measurement_temperature 100(2)
_cell_measurement_theta_max 25.000
_cell_measurement_theta_min 2.045
_cell_volume 3145.5(4)
_computing_molecular_graphics ortep
_computing_publication_material ciftab
_computing_structure_refinement 'SHELXL-2019/2 (Sheldrick, 2019)'
_computing_structure_solution shelxt
_diffrn_ambient_temperature 100(2)
_diffrn_measured_fraction_theta_full 0.999
_diffrn_measured_fraction_theta_max 0.999
_diffrn_measurement_device_type 'D8 QUEST'
_diffrn_measurement_method '\w scans'
_diffrn_radiation_type MoK\a
_diffrn_radiation_wavelength 0.71073
_diffrn_reflns_av_R_equivalents 0.0349
_diffrn_reflns_av_unetI/netI 0.0256
_diffrn_reflns_Laue_measured_fraction_full 0.999
_diffrn_reflns_Laue_measured_fraction_max 0.999
_diffrn_reflns_limit_h_max 17
_diffrn_reflns_limit_h_min -17
_diffrn_reflns_limit_k_max 18
_diffrn_reflns_limit_k_min -18
_diffrn_reflns_limit_l_max 18
_diffrn_reflns_limit_l_min -18
_diffrn_reflns_number 53676
_diffrn_reflns_point_group_measured_fraction_full 0.999
_diffrn_reflns_point_group_measured_fraction_max 0.999
_diffrn_reflns_theta_full 25.000
_diffrn_reflns_theta_max 25.000
_diffrn_reflns_theta_min 2.045
_diffrn_source 'Fine focused sealed tube'
_exptl_absorpt_coefficient_mu 1.968
_exptl_absorpt_correction_type multi-scan
_exptl_crystal_colour dark-brown
_exptl_crystal_density_diffrn 1.597
_exptl_crystal_description block
_exptl_crystal_F_000 1546
_exptl_crystal_size_max 0.362
_exptl_crystal_size_mid 0.174
_exptl_crystal_size_min 0.126
_exptl_transmission_factor_max 0.7455
_exptl_transmission_factor_min 0.5956
_refine_diff_density_max 1.278
_refine_diff_density_min -1.071
_refine_diff_density_rms 0.107
_refine_ls_extinction_method none
_refine_ls_goodness_of_fit_ref 1.045
_refine_ls_hydrogen_treatment constr
_refine_ls_matrix_type full
_refine_ls_number_parameters 730
_refine_ls_number_reflns 11057
_refine_ls_number_restraints 25
_refine_ls_restrained_S_all 1.050
_refine_ls_R_factor_all 0.0484
_refine_ls_R_factor_gt 0.0408
_refine_ls_shift/su_max 0.001
_refine_ls_shift/su_mean 0.000
_refine_ls_structure_factor_coef Fsqd
_refine_ls_weighting_details 'w=1/[\s^2^(Fo^2^)+(0.0598P)^2^+8.7912P] where P=(Fo^2^+2Fc^2^)/3'
_refine_ls_weighting_scheme calc
_refine_ls_wR_factor_gt 0.1093
_refine_ls_wR_factor_ref 0.1160
_reflns_Friedel_coverage 0.000
_reflns_number_gt 9611
_reflns_number_total 11057
_reflns_threshold_expression 'I > 2\s(I)'
_cod_data_source_file d4dt02047b2.cif
_cod_data_source_block Ni10
_cod_depositor_comments 'Adding full bibliography for 7716829--7716831.cif.'
_cod_database_code 7716829
_shelx_shelxl_version_number 2019/3
_shelx_space_group_comment
;
The symmetry employed for this shelxl refinement is uniquely defined
by the following loop, which should always be used as a source of
symmetry information in preference to the above space-group names.
They are only intended as comments.
;

loop_
_space_group_symop_operation_xyz
'x, y, z'
'-x, -y, -z'

loop_
_atom_site_label
_atom_site_type_symbol
_atom_site_fract_x
_atom_site_fract_y
_atom_site_fract_z
_atom_site_U_iso_or_equiv
_atom_site_adp_type
_atom_site_occupancy
_atom_site_site_symmetry_order
_atom_site_calc_flag
_atom_site_refinement_flags_posn
_atom_site_refinement_flags_adp
_atom_site_refinement_flags_occupancy
_atom_site_disorder_assembly
_atom_site_disorder_group
C1 C 0.3040(3) 0.5478(3) -0.2757(3) 0.0283(9) Uani 1 1 d . . . . .
C2 C 0.2956(3) 0.4937(3) -0.1812(3) 0.0318(9) Uani 1 1 d . . . . .
H2 H 0.333889 0.494085 -0.137993 0.038 Uiso 1 1 calc R U . . .
C3 C 0.2309(4) 0.4389(4) -0.1503(4) 0.0462(12) Uani 1 1 d . . . . .
H3 H 0.224157 0.402468 -0.085730 0.055 Uiso 1 1 calc R U . . .
C4 C 0.1761(4) 0.4372(5) -0.2133(5) 0.0549(15) Uani 1 1 d . . . . .
H4 H 0.132321 0.399121 -0.191871 0.066 Uiso 1 1 calc R U . . .
C5 C 0.1850(4) 0.4903(5) -0.3064(5) 0.0553(15) Uani 1 1 d . . . . .
H5 H 0.147220 0.488575 -0.349177 0.066 Uiso 1 1 calc R U . . .
C6 C 0.2485(3) 0.5467(4) -0.3392(4) 0.0391(11) Uani 1 1 d . . . . .
H6 H 0.253902 0.583860 -0.403894 0.047 Uiso 1 1 calc R U . . .
C7 C 0.6334(3) 0.7063(3) -0.2839(3) 0.0264(8) Uani 1 1 d . . . . .
C8 C 0.6936(3) 0.7555(3) -0.3472(3) 0.0384(11) Uani 1 1 d . . . . .
H8 H 0.682924 0.779868 -0.411950 0.046 Uiso 1 1 calc R U . . .
C9 C 0.7691(4) 0.7691(4) -0.3160(4) 0.0531(14) Uani 1 1 d . . . . .
H9 H 0.810004 0.803563 -0.359205 0.064 Uiso 1 1 calc R U . . .
C10 C 0.7850(4) 0.7323(4) -0.2214(4) 0.0537(14) Uani 1 1 d . . . . .
H10 H 0.836615 0.742076 -0.199970 0.064 Uiso 1 1 calc R U . . .
C11 C 0.7268(3) 0.6820(4) -0.1590(4) 0.0410(11) Uani 1 1 d . . . . .
H11 H 0.738999 0.656120 -0.094381 0.049 Uiso 1 1 calc R U . . .
C12 C 0.6503(3) 0.6686(3) -0.1891(3) 0.0318(9) Uani 1 1 d . . . . .
H12 H 0.609772 0.634006 -0.145446 0.038 Uiso 1 1 calc R U . . .
C13 C 0.7679(3) 0.5037(3) -0.3108(3) 0.0280(9) Uani 1 1 d . . . . .
C14 C 0.7434(3) 0.5370(3) -0.4026(3) 0.0328(10) Uani 1 1 d . . . . .
H14 H 0.682889 0.536249 -0.417367 0.039 Uiso 1 1 calc R U . . .
C15 C 0.8068(4) 0.5715(4) -0.4736(3) 0.0440(12) Uani 1 1 d . . . . .
H15 H 0.789376 0.595165 -0.536667 0.053 Uiso 1 1 calc R U . . .
C16 C 0.8956(4) 0.5712(4) -0.4515(4) 0.0529(15) Uani 1 1 d . . . . .
H16 H 0.939134 0.595032 -0.499391 0.063 Uiso 1 1 calc R U . . .
C17 C 0.9204(4) 0.5362(4) -0.3600(4) 0.0586(16) Uani 1 1 d . . . . .
H17 H 0.981776 0.535296 -0.345351 0.070 Uiso 1 1 calc R U . . .
C18 C 0.8579(3) 0.5023(3) -0.2890(3) 0.0404(11) Uani 1 1 d . . . . .
H18 H 0.875887 0.478441 -0.226100 0.048 Uiso 1 1 calc R U . . .
C19 C 0.4942(3) 0.3622(3) -0.2917(3) 0.0269(9) Uani 1 1 d . . . . .
C20 C 0.4209(3) 0.3185(3) -0.2719(3) 0.0382(11) Uani 1 1 d . . . . .
H20 H 0.388171 0.305374 -0.213862 0.046 Uiso 1 1 calc R U . . .
C21 C 0.3958(4) 0.2942(4) -0.3372(4) 0.0515(14) Uani 1 1 d . . . . .
H21 H 0.345966 0.263812 -0.324018 0.062 Uiso 1 1 calc R U . . .
C22 C 0.4430(5) 0.3142(4) -0.4213(4) 0.0587(17) Uani 1 1 d . . . . .
H22 H 0.425613 0.297867 -0.466325 0.070 Uiso 1 1 calc R U . . .
C23 C 0.5145(6) 0.3573(4) -0.4400(4) 0.0642(18) Uani 1 1 d . . . . .
H23 H 0.546268 0.371198 -0.498510 0.077 Uiso 1 1 calc R U . . .
C24 C 0.5418(4) 0.3812(4) -0.3757(3) 0.0470(12) Uani 1 1 d . . . . .
H24 H 0.592633 0.410293 -0.389140 0.056 Uiso 1 1 calc R U . . .
C25 C 0.8828(3) 0.1968(3) -0.2380(3) 0.0255(8) Uani 1 1 d . . . . .
C26 C 0.8697(3) 0.2584(3) -0.3325(3) 0.0346(10) Uani 1 1 d . . . . .
H26 H 0.834173 0.325720 -0.351560 0.041 Uiso 1 1 calc R U . . .
C27 C 0.9085(3) 0.2212(4) -0.3979(3) 0.0425(12) Uani 1 1 d . . . . .
H27 H 0.899092 0.262880 -0.462094 0.051 Uiso 1 1 calc R U . . .
C28 C 0.9612(3) 0.1233(4) -0.3704(3) 0.0433(12) Uani 1 1 d . . . . .
H28 H 0.987684 0.097946 -0.415650 0.052 Uiso 1 1 calc R U . . .
C29 C 0.9751(3) 0.0627(3) -0.2771(3) 0.0372(10) Uani 1 1 d . . . . .
H29 H 1.011913 -0.004242 -0.258456 0.045 Uiso 1 1 calc R U . . .
C30 C 0.9354(3) 0.0990(3) -0.2103(3) 0.0291(9) Uani 1 1 d . . . . .
H30 H 0.944503 0.057007 -0.146219 0.035 Uiso 1 1 calc R U . . .
C31 C 0.5678(3) 0.1507(3) -0.0903(3) 0.0250(8) Uani 1 1 d . . . . .
C32 C 0.5142(3) 0.1901(3) -0.0285(3) 0.0273(9) Uani 1 1 d . . . . .
H32 H 0.540336 0.224060 -0.006040 0.033 Uiso 1 1 calc R U . . .
C33 C 0.4224(3) 0.1791(3) -0.0002(3) 0.0343(10) Uani 1 1 d . . . . .
H33 H 0.386809 0.204314 0.042953 0.041 Uiso 1 1 calc R U . . .
C34 C 0.3826(3) 0.1323(4) -0.0340(3) 0.0415(11) Uani 1 1 d . . . . .
H34 H 0.319157 0.126980 -0.015709 0.050 Uiso 1 1 calc R U . . .
C35 C 0.4359(4) 0.0928(4) -0.0951(4) 0.0421(11) Uani 1 1 d . . . . .
H35 H 0.409024 0.059908 -0.118198 0.050 Uiso 1 1 calc R U . . .
C36 C 0.5287(3) 0.1015(3) -0.1225(3) 0.0323(9) Uani 1 1 d . . . . .
H36 H 0.565183 0.073646 -0.163509 0.039 Uiso 1 1 calc R U . . .
C37 C 0.9274(3) 0.2307(3) 0.0405(3) 0.0241(8) Uani 1 1 d . . . . .
C38 C 0.8771(3) 0.3294(3) -0.0087(3) 0.0285(9) Uani 1 1 d . . . . .
H38 H 0.811606 0.348003 -0.026699 0.034 Uiso 1 1 calc R U . . .
C39 C 0.9239(4) 0.4003(3) -0.0313(3) 0.0382(11) Uani 1 1 d . . . . .
H39 H 0.889890 0.467573 -0.063359 0.046 Uiso 1 1 calc R U . . .
C40 C 1.0204(4) 0.3722(4) -0.0067(4) 0.0457(13) Uani 1 1 d . . . . .
H40 H 1.052219 0.420562 -0.021945 0.055 Uiso 1 1 calc R U . . .
C41 C 1.0701(3) 0.2753(4) 0.0394(4) 0.0432(12) Uani 1 1 d . . . . .
H41 H 1.136576 0.256844 0.054397 0.052 Uiso 1 1 calc R U . . .
C42 C 1.0245(3) 0.2041(4) 0.0643(3) 0.0327(10) Uani 1 1 d . . . . .
H42 H 1.059165 0.137166 0.097403 0.039 Uiso 1 1 calc R U . . .
C43 C 0.7920(3) -0.0545(3) 0.1575(3) 0.0229(8) Uani 1 1 d . . . . .
C44 C 0.8510(3) -0.1108(3) 0.1116(3) 0.0270(8) Uani 1 1 d . . . . .
H44 H 0.853783 -0.084064 0.045727 0.032 Uiso 1 1 calc R U . . .
C45 C 0.9056(3) -0.2062(3) 0.1635(3) 0.0308(9) Uani 1 1 d . . . . .
H45 H 0.945810 -0.244977 0.132882 0.037 Uiso 1 1 calc R U . . .
C46 C 0.9018(3) -0.2457(3) 0.2604(3) 0.0346(10) Uani 1 1 d . . . . .
H46 H 0.939094 -0.311071 0.295623 0.041 Uiso 1 1 calc R U . . .
C47 C 0.8441(3) -0.1895(3) 0.3042(3) 0.0355(10) Uani 1 1 d . . . . .
H47 H 0.841891 -0.216170 0.370130 0.043 Uiso 1 1 calc R U . . .
C48 C 0.7884(3) -0.0939(3) 0.2538(3) 0.0299(9) Uani 1 1 d . . . . .
H48 H 0.748203 -0.055762 0.285026 0.036 Uiso 1 1 calc R U . . .
C49 C 0.8337(3) 0.2401(3) 0.2517(3) 0.0284(9) Uani 1 1 d . . . . .
C50 C 0.8970(3) 0.2949(4) 0.2350(4) 0.0400(11) Uani 1 1 d . . . . .
H50 H 0.889260 0.354761 0.181412 0.048 Uiso 1 1 calc R U . . .
C51 C 0.9714(4) 0.2614(4) 0.2972(4) 0.0502(13) Uani 1 1 d . . . . .
H51 H 1.013964 0.299128 0.287098 0.060 Uiso 1 1 calc R U . . .
C52 C 0.9840(4) 0.1726(5) 0.3744(4) 0.0494(13) Uani 1 1 d . . . . .
H52 H 1.036486 0.148646 0.415787 0.059 Uiso 1 1 calc R U . . .
C53 C 0.9210(4) 0.1200(4) 0.3906(4) 0.0518(14) Uani 1 1 d . . . . .
H53 H 0.928858 0.060257 0.444291 0.062 Uiso 1 1 calc R U . . .
C54 C 0.8452(3) 0.1530(4) 0.3294(3) 0.0398(11) Uani 1 1 d . . . . .
H54 H 0.801679 0.115818 0.340983 0.048 Uiso 1 1 calc R U . . .
C55 C 0.5697(3) 0.0929(3) 0.2828(3) 0.0258(8) Uani 1 1 d . . . . .
C56 C 0.6061(3) 0.0620(3) 0.3708(3) 0.0309(9) Uani 1 1 d . . . . .
H56 H 0.635529 0.101122 0.382589 0.037 Uiso 1 1 calc R U . . .
C57 C 0.5995(4) -0.0252(3) 0.4406(3) 0.0393(11) Uani 1 1 d . . . . .
H57 H 0.624388 -0.046139 0.500547 0.047 Uiso 1 1 calc R U . . .
C58 C 0.5570(4) -0.0820(4) 0.4238(3) 0.0415(11) Uani 1 1 d . . . . .
H58 H 0.553389 -0.142668 0.471858 0.050 Uiso 1 1 calc R U . . .
C59 C 0.5196(4) -0.0512(3) 0.3372(3) 0.0401(11) Uani 1 1 d . . . . .
H59 H 0.490060 -0.090728 0.326192 0.048 Uiso 1 1 calc R U . . .
C60 C 0.5246(3) 0.0373(3) 0.2657(3) 0.0339(10) Uani 1 1 d . . . . .
H60 H 0.497715 0.059025 0.206468 0.041 Uiso 1 1 calc R U . . .
C61 C 0.7173(5) 0.1067(5) -0.3334(4) 0.0589(15) Uani 1 1 d . . . . .
H61A H 0.654756 0.144547 -0.316075 0.071 Uiso 1 1 calc R U . . .
H61B H 0.769383 0.128021 -0.322258 0.071 Uiso 1 1 calc R U . . .
S2 S 0.38709(7) 0.61793(7) -0.32389(6) 0.0216(2) Uani 1 1 d . . . . .
S1 S 0.53874(7) 0.69202(7) -0.33124(6) 0.0214(2) Uani 1 1 d . . . . .
S3 S 0.68595(7) 0.46740(7) -0.21679(7) 0.0223(2) Uani 1 1 d . . . . .
S4 S 0.52604(7) 0.38984(7) -0.20457(6) 0.0215(2) Uani 1 1 d . . . . .
S5 S 0.84079(7) 0.24936(7) -0.15481(6) 0.0220(2) Uani 1 1 d . . . . .
S6 S 0.68341(7) 0.16555(7) -0.13486(6) 0.0217(2) Uani 1 1 d . . . . .
S7 S 0.87319(6) 0.13440(7) 0.07562(6) 0.02076(19) Uani 1 1 d . . . . .
S8 S 0.70918(7) 0.06280(7) 0.09301(6) 0.0210(2) Uani 1 1 d . . . . .
S9 S 0.73557(7) 0.28807(7) 0.17246(7) 0.0228(2) Uani 1 1 d . . . . .
S10 S 0.57833(7) 0.20408(7) 0.18941(7) 0.0221(2) Uani 1 1 d . . . . .
Cl1 Cl 0.71497(16) 0.1329(2) -0.45175(14) 0.1051(8) Uani 1 1 d . . . . .
Cl2 Cl 0.73717(14) -0.01882(13) -0.26191(17) 0.0850(6) Uani 1 1 d . . . . .
Ni1 Ni 0.53725(3) 0.53904(3) -0.27198(3) 0.01932(12) Uani 1 1 d . . . . .
Ni2 Ni 0.68296(3) 0.31858(3) -0.18407(3) 0.02083(12) Uani 1 1 d . . . . .
Ni3 Ni 0.78190(3) 0.14711(3) -0.03127(3) 0.01939(12) Uani 1 1 d . . . . .
Ni4 Ni 0.72942(3) 0.16888(3) 0.13927(3) 0.02044(12) Uani 1 1 d . . . . .
Ni5 Ni 0.60032(3) 0.29325(3) 0.25401(3) 0.02042(12) Uani 1 1 d . . . . .
Cl3 Cl 0.5716(4) 0.4101(5) -0.0018(4) 0.0681(14) Uani 0.5 1 d D U P A -1
Cl4 Cl 0.4559(8) 0.5850(6) 0.0154(6) 0.140(4) Uani 0.5 1 d D U P A -1
C62 C 0.4651(7) 0.5043(6) -0.0337(6) 0.053(3) Uani 0.5 1 d D U P A -1
H62A H 0.409423 0.477418 -0.013564 0.063 Uiso 0.5 1 calc R U P A -1
H62B H 0.462623 0.539704 -0.102197 0.063 Uiso 0.5 1 calc R U P A -1

loop_
_atom_site_aniso_label
_atom_site_aniso_U_11
_atom_site_aniso_U_22
_atom_site_aniso_U_33
_atom_site_aniso_U_23
_atom_site_aniso_U_13
_atom_site_aniso_U_12
C1 0.0152(19) 0.036(2) 0.041(2) -0.0237(19) 0.0042(17) -0.0077(17)
C2 0.025(2) 0.035(2) 0.042(2) -0.022(2) 0.0051(18) -0.0102(18)
C3 0.040(3) 0.046(3) 0.060(3) -0.027(3) 0.020(2) -0.023(2)
C4 0.039(3) 0.072(4) 0.085(4) -0.053(3) 0.024(3) -0.037(3)
C5 0.028(3) 0.081(4) 0.089(5) -0.063(4) 0.007(3) -0.021(3)
C6 0.024(2) 0.057(3) 0.050(3) -0.037(2) 0.000(2) -0.009(2)
C7 0.0197(19) 0.026(2) 0.034(2) -0.0144(17) -0.0001(16) -0.0050(16)
C8 0.036(3) 0.036(2) 0.043(3) -0.011(2) -0.001(2) -0.017(2)
C9 0.042(3) 0.060(3) 0.065(4) -0.024(3) 0.002(3) -0.029(3)
C10 0.039(3) 0.070(4) 0.072(4) -0.041(3) -0.010(3) -0.020(3)
C11 0.031(2) 0.052(3) 0.048(3) -0.032(2) -0.009(2) -0.003(2)
C12 0.024(2) 0.034(2) 0.040(2) -0.0208(19) 0.0016(18) -0.0030(18)
C13 0.0183(19) 0.023(2) 0.036(2) -0.0077(17) 0.0000(16) -0.0038(16)
C14 0.026(2) 0.033(2) 0.035(2) -0.0138(19) 0.0025(18) -0.0056(18)
C15 0.038(3) 0.043(3) 0.036(3) -0.013(2) 0.006(2) -0.002(2)
C16 0.031(3) 0.048(3) 0.049(3) -0.001(2) 0.015(2) -0.006(2)
C17 0.021(2) 0.063(4) 0.072(4) -0.008(3) -0.003(2) -0.013(2)
C18 0.023(2) 0.042(3) 0.043(3) -0.003(2) -0.0065(19) -0.010(2)
C19 0.030(2) 0.0199(19) 0.030(2) -0.0112(16) -0.0099(17) -0.0002(16)
C20 0.032(2) 0.039(3) 0.047(3) -0.022(2) -0.011(2) -0.005(2)
C21 0.050(3) 0.043(3) 0.069(4) -0.029(3) -0.026(3) -0.005(2)
C22 0.099(5) 0.032(3) 0.046(3) -0.018(2) -0.040(3) -0.001(3)
C23 0.115(6) 0.046(3) 0.030(3) -0.019(2) -0.002(3) -0.018(3)
C24 0.071(4) 0.043(3) 0.033(3) -0.016(2) 0.004(2) -0.025(3)
C25 0.0174(18) 0.037(2) 0.024(2) -0.0149(17) 0.0000(15) -0.0066(17)
C26 0.032(2) 0.038(2) 0.028(2) -0.0108(19) -0.0041(18) -0.0047(19)
C27 0.038(3) 0.055(3) 0.024(2) -0.012(2) -0.0017(19) -0.005(2)
C28 0.037(3) 0.060(3) 0.030(2) -0.027(2) 0.002(2) -0.001(2)
C29 0.032(2) 0.039(3) 0.036(2) -0.020(2) -0.0056(19) 0.0044(19)
C30 0.023(2) 0.033(2) 0.028(2) -0.0128(18) -0.0031(16) -0.0017(17)
C31 0.023(2) 0.024(2) 0.025(2) -0.0056(16) -0.0037(16) -0.0080(16)
C32 0.025(2) 0.026(2) 0.027(2) -0.0067(16) -0.0046(16) -0.0071(17)
C33 0.030(2) 0.036(2) 0.032(2) -0.0114(19) 0.0018(18) -0.0078(19)
C34 0.030(2) 0.050(3) 0.046(3) -0.012(2) 0.000(2) -0.024(2)
C35 0.038(3) 0.050(3) 0.050(3) -0.021(2) -0.001(2) -0.026(2)
C36 0.031(2) 0.037(2) 0.035(2) -0.0178(19) -0.0006(18) -0.0137(19)
C37 0.0213(19) 0.033(2) 0.0243(19) -0.0171(17) 0.0050(15) -0.0115(17)
C38 0.028(2) 0.035(2) 0.029(2) -0.0176(18) 0.0055(17) -0.0127(18)
C39 0.051(3) 0.036(2) 0.036(2) -0.021(2) 0.014(2) -0.021(2)
C40 0.048(3) 0.063(3) 0.054(3) -0.039(3) 0.023(2) -0.038(3)
C41 0.027(2) 0.072(4) 0.055(3) -0.045(3) 0.012(2) -0.026(2)
C42 0.024(2) 0.047(3) 0.036(2) -0.026(2) 0.0052(18) -0.0119(19)
C43 0.0196(19) 0.0199(19) 0.029(2) -0.0084(16) -0.0020(15) -0.0064(15)
C44 0.025(2) 0.029(2) 0.030(2) -0.0138(17) 0.0003(16) -0.0093(17)
C45 0.023(2) 0.028(2) 0.044(3) -0.0194(19) 0.0009(18) -0.0060(17)
C46 0.025(2) 0.025(2) 0.048(3) -0.0093(19) -0.0070(19) -0.0043(17)
C47 0.037(2) 0.031(2) 0.028(2) -0.0036(18) -0.0015(18) -0.0062(19)
C48 0.028(2) 0.028(2) 0.029(2) -0.0116(17) 0.0003(17) -0.0033(17)
C49 0.0175(19) 0.041(2) 0.033(2) -0.0249(19) 0.0016(16) -0.0028(17)
C50 0.027(2) 0.049(3) 0.048(3) -0.023(2) -0.001(2) -0.011(2)
C51 0.027(2) 0.075(4) 0.067(4) -0.044(3) -0.001(2) -0.018(2)
C52 0.029(2) 0.083(4) 0.038(3) -0.026(3) -0.004(2) -0.015(3)
C53 0.041(3) 0.063(4) 0.041(3) -0.015(3) -0.008(2) -0.008(3)
C54 0.028(2) 0.044(3) 0.045(3) -0.016(2) -0.005(2) -0.008(2)
C55 0.0217(19) 0.024(2) 0.032(2) -0.0133(17) 0.0052(16) -0.0063(16)
C56 0.031(2) 0.029(2) 0.034(2) -0.0161(18) 0.0012(18) -0.0063(18)
C57 0.051(3) 0.034(2) 0.032(2) -0.012(2) -0.001(2) -0.012(2)
C58 0.049(3) 0.036(3) 0.037(3) -0.011(2) 0.004(2) -0.018(2)
C59 0.043(3) 0.037(3) 0.048(3) -0.017(2) 0.002(2) -0.021(2)
C60 0.033(2) 0.034(2) 0.037(2) -0.0145(19) 0.0025(19) -0.0139(19)
C61 0.058(4) 0.083(4) 0.050(3) -0.038(3) 0.008(3) -0.029(3)
S2 0.0175(4) 0.0238(5) 0.0229(5) -0.0110(4) -0.0014(4) -0.0033(4)
S1 0.0189(4) 0.0208(5) 0.0226(5) -0.0081(4) 0.0010(4) -0.0052(4)
S3 0.0175(4) 0.0209(5) 0.0259(5) -0.0074(4) -0.0027(4) -0.0043(4)
S4 0.0174(4) 0.0213(5) 0.0249(5) -0.0085(4) -0.0030(4) -0.0048(4)
S5 0.0181(4) 0.0235(5) 0.0231(5) -0.0096(4) -0.0012(4) -0.0041(4)
S6 0.0203(5) 0.0223(5) 0.0225(5) -0.0094(4) -0.0020(4) -0.0053(4)
S7 0.0175(4) 0.0228(5) 0.0220(5) -0.0102(4) -0.0015(3) -0.0040(4)
S8 0.0196(5) 0.0207(5) 0.0220(5) -0.0084(4) -0.0013(4) -0.0049(4)
S9 0.0179(4) 0.0273(5) 0.0272(5) -0.0159(4) 0.0030(4) -0.0066(4)
S10 0.0196(5) 0.0231(5) 0.0251(5) -0.0118(4) 0.0023(4) -0.0065(4)
Cl1 0.0898(14) 0.199(3) 0.0632(11) -0.0786(14) 0.0155(10) -0.0611(16)
Cl2 0.0677(11) 0.0615(10) 0.1338(17) -0.0518(11) 0.0039(11) -0.0149(8)
Ni1 0.0152(2) 0.0198(2) 0.0214(2) -0.00801(19) -0.00114(18) -0.00342(18)
Ni2 0.0167(2) 0.0200(2) 0.0239(3) -0.0079(2) -0.00238(19) -0.00358(19)
Ni3 0.0176(2) 0.0200(2) 0.0200(2) -0.00827(19) -0.00168(18) -0.00400(19)
Ni4 0.0178(2) 0.0217(2) 0.0232(3) -0.0113(2) 0.00139(19) -0.00521(19)
Ni5 0.0163(2) 0.0217(2) 0.0237(3) -0.0114(2) 0.00115(19) -0.00393(19)
Cl3 0.073(2) 0.054(2) 0.0314(19) -0.0004(15) 0.0152(17) 0.0077(17)
Cl4 0.263(11) 0.066(4) 0.078(4) -0.038(3) -0.003(5) -0.022(5)
C62 0.080(7) 0.056(6) 0.021(4) -0.010(4) 0.004(4) -0.028(6)

loop_
_atom_type_symbol
_atom_type_description
_atom_type_scat_dispersion_real
_atom_type_scat_dispersion_imag
_atom_type_scat_source
C C 0.0033 0.0016 'International Tables Vol C Tables 4.2.6.8 and 6.1.1.4'
H H 0.0000 0.0000 'International Tables Vol C Tables 4.2.6.8 and 6.1.1.4'
Cl Cl 0.1484 0.1585 'International Tables Vol C Tables 4.2.6.8 and 6.1.1.4'
Ni Ni 0.3393 1.1124 'International Tables Vol C Tables 4.2.6.8 and 6.1.1.4'
S S 0.1246 0.1234 'International Tables Vol C Tables 4.2.6.8 and 6.1.1.4'

loop_
_geom_angle_atom_site_label_1
_geom_angle_atom_site_label_2
_geom_angle_atom_site_label_3
_geom_angle
_geom_angle_site_symmetry_1
_geom_angle_site_symmetry_3
_geom_angle_publ_flag
C2 C1 C6 120.4(4) . . ?
C2 C1 S2 123.6(3) . . ?
C6 C1 S2 115.9(4) . . ?
C3 C2 C1 119.5(4) . . ?
C3 C2 H2 120.2 . . ?
C1 C2 H2 120.2 . . ?
C4 C3 C2 120.2(5) . . ?
C4 C3 H3 119.9 . . ?
C2 C3 H3 119.9 . . ?
C5 C4 C3 120.0(5) . . ?
C5 C4 H4 120.0 . . ?
C3 C4 H4 120.0 . . ?
C4 C5 C6 121.0(5) . . ?
C4 C5 H5 119.5 . . ?
C6 C5 H5 119.5 . . ?
C5 C6 C1 118.9(5) . . ?
C5 C6 H6 120.6 . . ?
C1 C6 H6 120.6 . . ?
C8 C7 C12 120.1(4) . . ?
C8 C7 S1 116.3(3) . . ?
C12 C7 S1 123.6(3) . . ?
C9 C8 C7 119.8(5) . . ?
C9 C8 H8 120.1 . . ?
C7 C8 H8 120.1 . . ?
C8 C9 C10 119.8(5) . . ?
C8 C9 H9 120.1 . . ?
C10 C9 H9 120.1 . . ?
C11 C10 C9 120.3(5) . . ?
C11 C10 H10 119.8 . . ?
C9 C10 H10 119.8 . . ?
C10 C11 C12 120.6(5) . . ?
C10 C11 H11 119.7 . . ?
C12 C11 H11 119.7 . . ?
C11 C12 C7 119.3(4) . . ?
C11 C12 H12 120.3 . . ?
C7 C12 H12 120.3 . . ?
C14 C13 C18 119.7(4) . . ?
C14 C13 S3 122.7(3) . . ?
C18 C13 S3 117.5(3) . . ?
C13 C14 C15 120.5(4) . . ?
C13 C14 H14 119.7 . . ?
C15 C14 H14 119.7 . . ?
C16 C15 C14 119.4(5) . . ?
C16 C15 H15 120.3 . . ?
C14 C15 H15 120.3 . . ?
C17 C16 C15 119.9(5) . . ?
C17 C16 H16 120.1 . . ?
C15 C16 H16 120.1 . . ?
C16 C17 C18 121.2(5) . . ?
C16 C17 H17 119.4 . . ?
C18 C17 H17 119.4 . . ?
C17 C18 C13 119.2(5) . . ?
C17 C18 H18 120.4 . . ?
C13 C18 H18 120.4 . . ?
C24 C19 C20 120.3(4) . . ?
C24 C19 S4 121.6(4) . . ?
C20 C19 S4 118.0(3) . . ?
C21 C20 C19 119.5(5) . . ?
C21 C20 H20 120.2 . . ?
C19 C20 H20 120.2 . . ?
C22 C21 C20 119.8(5) . . ?
C22 C21 H21 120.1 . . ?
C20 C21 H21 120.1 . . ?
C23 C22 C21 120.1(5) . . ?
C23 C22 H22 120.0 . . ?
C21 C22 H22 120.0 . . ?
C22 C23 C24 121.3(6) . . ?
C22 C23 H23 119.4 . . ?
C24 C23 H23 119.4 . . ?
C19 C24 C23 118.9(5) . . ?
C19 C24 H24 120.5 . . ?
C23 C24 H24 120.5 . . ?
C30 C25 C26 120.0(4) . . ?
C30 C25 S5 121.0(3) . . ?
C26 C25 S5 118.7(3) . . ?
C27 C26 C25 119.8(4) . . ?
C27 C26 H26 120.1 . . ?
C25 C26 H26 120.1 . . ?
C26 C27 C28 120.2(4) . . ?
C26 C27 H27 119.9 . . ?
C28 C27 H27 119.9 . . ?
C29 C28 C27 120.0(4) . . ?
C29 C28 H28 120.0 . . ?
C27 C28 H28 120.0 . . ?
C28 C29 C30 120.3(4) . . ?
C28 C29 H29 119.8 . . ?
C30 C29 H29 119.8 . . ?
C25 C30 C29 119.6(4) . . ?
C25 C30 H30 120.2 . . ?
C29 C30 H30 120.2 . . ?
C36 C31 C32 119.5(4) . . ?
C36 C31 S6 117.4(3) . . ?
C32 C31 S6 123.1(3) . . ?
C33 C32 C31 119.6(4) . . ?
C33 C32 H32 120.2 . . ?
C31 C32 H32 120.2 . . ?
C34 C33 C32 120.8(4) . . ?
C34 C33 H33 119.6 . . ?
C32 C33 H33 119.6 . . ?
C33 C34 C35 119.6(4) . . ?
C33 C34 H34 120.2 . . ?
C35 C34 H34 120.2 . . ?
C34 C35 C36 120.1(4) . . ?
C34 C35 H35 119.9 . . ?
C36 C35 H35 119.9 . . ?
C31 C36 C35 120.3(4) . . ?
C31 C36 H36 119.9 . . ?
C35 C36 H36 119.9 . . ?
C42 C37 C38 119.7(4) . . ?
C42 C37 S7 117.2(3) . . ?
C38 C37 S7 123.1(3) . . ?
C39 C38 C37 119.5(4) . . ?
C39 C38 H38 120.2 . . ?
C37 C38 H38 120.2 . . ?
C40 C39 C38 119.8(5) . . ?
C40 C39 H39 120.1 . . ?
C38 C39 H39 120.1 . . ?
C41 C40 C39 120.4(4) . . ?
C41 C40 H40 119.8 . . ?
C39 C40 H40 119.8 . . ?
C40 C41 C42 120.7(4) . . ?
C40 C41 H41 119.7 . . ?
C42 C41 H41 119.7 . . ?
C41 C42 C37 119.8(5) . . ?
C41 C42 H42 120.1 . . ?
C37 C42 H42 120.1 . . ?
C48 C43 C44 120.1(4) . . ?
C48 C43 S8 119.2(3) . . ?
C44 C43 S8 120.2(3) . . ?
C45 C44 C43 119.2(4) . . ?
C45 C44 H44 120.4 . . ?
C43 C44 H44 120.4 . . ?
C44 C45 C46 120.6(4) . . ?
C44 C45 H45 119.7 . . ?
C46 C45 H45 119.7 . . ?
C47 C46 C45 119.5(4) . . ?
C47 C46 H46 120.2 . . ?
C45 C46 H46 120.2 . . ?
C46 C47 C48 121.0(4) . . ?
C46 C47 H47 119.5 . . ?
C48 C47 H47 119.5 . . ?
C43 C48 C47 119.6(4) . . ?
C43 C48 H48 120.2 . . ?
C47 C48 H48 120.2 . . ?
C54 C49 C50 120.3(4) . . ?
C54 C49 S9 121.6(3) . . ?
C50 C49 S9 118.1(3) . . ?
C51 C50 C49 119.3(5) . . ?
C51 C50 H50 120.4 . . ?
C49 C50 H50 120.4 . . ?
C50 C51 C52 120.3(5) . . ?
C50 C51 H51 119.9 . . ?
C52 C51 H51 119.9 . . ?
C53 C52 C51 119.9(5) . . ?
C53 C52 H52 120.0 . . ?
C51 C52 H52 120.0 . . ?
C52 C53 C54 120.6(5) . . ?
C52 C53 H53 119.7 . . ?
C54 C53 H53 119.7 . . ?
C49 C54 C53 119.6(5) . . ?
C49 C54 H54 120.2 . . ?
C53 C54 H54 120.2 . . ?
C60 C55 C56 120.3(4) . . ?
C60 C55 S10 117.9(3) . . ?
C56 C55 S10 121.9(3) . . ?
C57 C56 C55 120.1(4) . . ?
C57 C56 H56 120.0 . . ?
C55 C56 H56 120.0 . . ?
C58 C57 C56 120.1(4) . . ?
C58 C57 H57 119.9 . . ?
C56 C57 H57 119.9 . . ?
C57 C58 C59 120.1(4) . . ?
C57 C58 H58 120.0 . . ?
C59 C58 H58 120.0 . . ?
C58 C59 C60 120.8(4) . . ?
C58 C59 H59 119.6 . . ?
C60 C59 H59 119.6 . . ?
C55 C60 C59 118.6(4) . . ?
C55 C60 H60 120.7 . . ?
C59 C60 H60 120.7 . . ?
Cl1 C61 Cl2 112.7(4) . . ?
Cl1 C61 H61A 109.1 . . ?
Cl2 C61 H61A 109.1 . . ?
Cl1 C61 H61B 109.1 . . ?
Cl2 C61 H61B 109.1 . . ?
H61A C61 H61B 107.8 . . ?
C1 S2 Ni5 117.22(14) . 2_665 ?
C1 S2 Ni1 114.64(14) . . ?
Ni5 S2 Ni1 80.90(4) 2_665 . ?
C7 S1 Ni1 112.15(14) . . ?
C7 S1 Ni5 114.53(14) . 2_665 ?
Ni1 S1 Ni5 80.71(3) . 2_665 ?
C13 S3 Ni1 108.06(14) . . ?
C13 S3 Ni2 110.43(14) . . ?
Ni1 S3 Ni2 94.64(4) . . ?
C19 S4 Ni1 107.48(14) . . ?
C19 S4 Ni2 105.34(14) . . ?
Ni1 S4 Ni2 95.05(4) . . ?
C25 S5 Ni2 103.40(13) . . ?
C25 S5 Ni3 109.48(14) . . ?
Ni2 S5 Ni3 79.95(4) . . ?
C31 S6 Ni2 111.68(14) . . ?
C31 S6 Ni3 114.54(13) . . ?
Ni2 S6 Ni3 80.67(4) . . ?
C37 S7 Ni4 112.11(13) . . ?
C37 S7 Ni3 114.75(13) . . ?
Ni4 S7 Ni3 80.63(3) . . ?
C43 S8 Ni3 110.21(13) . . ?
C43 S8 Ni4 107.66(13) . . ?
Ni3 S8 Ni4 80.27(4) . . ?
C49 S9 Ni4 107.76(14) . . ?
C49 S9 Ni5 107.45(14) . . ?
Ni4 S9 Ni5 94.66(4) . . ?
C55 S10 Ni5 105.84(14) . . ?
C55 S10 Ni4 104.83(13) . . ?
Ni5 S10 Ni4 94.66(4) . . ?
S4 Ni1 S3 83.46(4) . . ?
S4 Ni1 S1 175.01(4) . . ?
S3 Ni1 S1 98.72(4) . . ?
S4 Ni1 S2 98.98(4) . . ?
S3 Ni1 S2 176.36(4) . . ?
S1 Ni1 S2 78.64(4) . . ?
S4 Ni1 Ni5 125.27(3) . 2_665 ?
S3 Ni1 Ni5 126.93(3) . 2_665 ?
S1 Ni1 Ni5 49.93(3) . 2_665 ?
S2 Ni1 Ni5 49.43(3) . 2_665 ?
S4 Ni2 S3 83.28(4) . . ?
S4 Ni2 S6 98.60(4) . . ?
S3 Ni2 S6 173.49(4) . . ?
S4 Ni2 S5 175.91(4) . . ?
S3 Ni2 S5 94.89(4) . . ?
S6 Ni2 S5 82.82(4) . . ?
S4 Ni2 Ni3 128.36(3) . . ?
S3 Ni2 Ni3 124.49(3) . . ?
S6 Ni2 Ni3 49.68(3) . . ?
S5 Ni2 Ni3 50.06(3) . . ?
S6 Ni3 S7 176.49(4) . . ?
S6 Ni3 S8 96.75(4) . . ?
S7 Ni3 S8 81.86(4) . . ?
S6 Ni3 S5 82.76(4) . . ?
S7 Ni3 S5 98.18(4) . . ?
S8 Ni3 S5 172.40(4) . . ?
S6 Ni3 Ni2 49.65(3) . . ?
S7 Ni3 Ni2 128.72(3) . . ?
S8 Ni3 Ni2 124.44(3) . . ?
S5 Ni3 Ni2 50.00(3) . . ?
S6 Ni3 Ni4 127.25(3) . . ?
S7 Ni3 Ni4 49.53(3) . . ?
S8 Ni3 Ni4 49.93(3) . . ?
S5 Ni3 Ni4 124.81(3) . . ?
Ni2 Ni3 Ni4 110.91(2) . . ?
S9 Ni4 S7 100.78(4) . . ?
S9 Ni4 S10 83.45(4) . . ?
S7 Ni4 S10 173.55(4) . . ?
S9 Ni4 S8 172.86(4) . . ?
S7 Ni4 S8 82.00(4) . . ?
S10 Ni4 S8 93.25(4) . . ?
S9 Ni4 Ni3 127.52(3) . . ?
S7 Ni4 Ni3 49.84(3) . . ?
S10 Ni4 Ni3 123.71(3) . . ?
S8 Ni4 Ni3 49.80(3) . . ?
S10 Ni5 S2 176.07(4) . 2_665 ?
S10 Ni5 S9 83.83(4) . . ?
S2 Ni5 S9 100.10(4) 2_665 . ?
S10 Ni5 S1 97.66(4) . 2_665 ?
S2 Ni5 S1 78.42(4) 2_665 2_665 ?
S9 Ni5 S1 176.60(4) . 2_665 ?
S10 Ni5 Ni1 127.71(3) . 2_665 ?
S2 Ni5 Ni1 49.67(3) 2_665 2_665 ?
S9 Ni5 Ni1 127.40(3) . 2_665 ?
S1 Ni5 Ni1 49.37(3) 2_665 2_665 ?
Cl3 C62 Cl4 111.0(5) . . ?
Cl3 C62 H62A 109.4 . . ?
Cl4 C62 H62A 109.4 . . ?
Cl3 C62 H62B 109.4 . . ?
Cl4 C62 H62B 109.4 . . ?
H62A C62 H62B 108.0 . . ?

loop_
_geom_bond_atom_site_label_1
_geom_bond_atom_site_label_2
_geom_bond_distance
_geom_bond_site_symmetry_2
_geom_bond_publ_flag
C1 C2 1.389(6) . ?
C1 C6 1.393(6) . ?
C1 S2 1.783(4) . ?
C2 C3 1.387(6) . ?
C2 H2 0.9500 . ?
C3 C4 1.382(8) . ?
C3 H3 0.9500 . ?
C4 C5 1.369(9) . ?
C4 H4 0.9500 . ?
C5 C6 1.391(7) . ?
C5 H5 0.9500 . ?
C6 H6 0.9500 . ?
C7 C8 1.385(6) . ?
C7 C12 1.392(6) . ?
C7 S1 1.782(4) . ?
C8 C9 1.382(7) . ?
C8 H8 0.9500 . ?
C9 C10 1.387(8) . ?
C9 H9 0.9500 . ?
C10 C11 1.367(8) . ?
C10 H10 0.9500 . ?
C11 C12 1.384(6) . ?
C11 H11 0.9500 . ?
C12 H12 0.9500 . ?
C13 C14 1.383(6) . ?
C13 C18 1.394(6) . ?
C13 S3 1.792(4) . ?
C14 C15 1.393(6) . ?
C14 H14 0.9500 . ?
C15 C16 1.387(8) . ?
C15 H15 0.9500 . ?
C16 C17 1.375(8) . ?
C16 H16 0.9500 . ?
C17 C18 1.382(7) . ?
C17 H17 0.9500 . ?
C18 H18 0.9500 . ?
C19 C24 1.375(7) . ?
C19 C20 1.387(6) . ?
C19 S4 1.784(4) . ?
C20 C21 1.384(7) . ?
C20 H20 0.9500 . ?
C21 C22 1.374(9) . ?
C21 H21 0.9500 . ?
C22 C23 1.358(9) . ?
C22 H22 0.9500 . ?
C23 C24 1.380(8) . ?
C23 H23 0.9500 . ?
C24 H24 0.9500 . ?
C25 C30 1.383(6) . ?
C25 C26 1.399(6) . ?
C25 S5 1.794(4) . ?
C26 C27 1.378(7) . ?
C26 H26 0.9500 . ?
C27 C28 1.385(7) . ?
C27 H27 0.9500 . ?
C28 C29 1.381(7) . ?
C28 H28 0.9500 . ?
C29 C30 1.392(6) . ?
C29 H29 0.9500 . ?
C30 H30 0.9500 . ?
C31 C36 1.384(6) . ?
C31 C32 1.402(6) . ?
C31 S6 1.783(4) . ?
C32 C33 1.392(6) . ?
C32 H32 0.9500 . ?
C33 C34 1.375(7) . ?
C33 H33 0.9500 . ?
C34 C35 1.393(7) . ?
C34 H34 0.9500 . ?
C35 C36 1.393(6) . ?
C35 H35 0.9500 . ?
C36 H36 0.9500 . ?
C37 C42 1.397(6) . ?
C37 C38 1.399(6) . ?
C37 S7 1.789(4) . ?
C38 C39 1.393(6) . ?
C38 H38 0.9500 . ?
C39 C40 1.388(7) . ?
C39 H39 0.9500 . ?
C40 C41 1.370(8) . ?
C40 H40 0.9500 . ?
C41 C42 1.379(7) . ?
C41 H41 0.9500 . ?
C42 H42 0.9500 . ?
C43 C48 1.388(6) . ?
C43 C44 1.396(6) . ?
C43 S8 1.792(4) . ?
C44 C45 1.388(6) . ?
C44 H44 0.9500 . ?
C45 C46 1.397(6) . ?
C45 H45 0.9500 . ?
C46 C47 1.366(7) . ?
C46 H46 0.9500 . ?
C47 C48 1.390(6) . ?
C47 H47 0.9500 . ?
C48 H48 0.9500 . ?
C49 C54 1.381(7) . ?
C49 C50 1.391(6) . ?
C49 S9 1.788(4) . ?
C50 C51 1.384(7) . ?
C50 H50 0.9500 . ?
C51 C52 1.392(8) . ?
C51 H51 0.9500 . ?
C52 C53 1.361(8) . ?
C52 H52 0.9500 . ?
C53 C54 1.392(7) . ?
C53 H53 0.9500 . ?
C54 H54 0.9500 . ?
C55 C60 1.385(6) . ?
C55 C56 1.393(6) . ?
C55 S10 1.783(4) . ?
C56 C57 1.376(6) . ?
C56 H56 0.9500 . ?
C57 C58 1.375(7) . ?
C57 H57 0.9500 . ?
C58 C59 1.379(7) . ?
C58 H58 0.9500 . ?
C59 C60 1.393(6) . ?
C59 H59 0.9500 . ?
C60 H60 0.9500 . ?
C61 Cl1 1.754(6) . ?
C61 Cl2 1.763(7) . ?
C61 H61A 0.9900 . ?
C61 H61B 0.9900 . ?
S2 Ni5 2.1992(10) 2_665 ?
S2 Ni1 2.2071(10) . ?
S1 Ni1 2.1984(10) . ?
S1 Ni5 2.2166(10) 2_665 ?
S3 Ni1 2.1982(10) . ?
S3 Ni2 2.2006(11) . ?
S4 Ni1 2.1895(10) . ?
S4 Ni2 2.1949(10) . ?
S5 Ni2 2.2196(10) . ?
S5 Ni3 2.2215(10) . ?
S6 Ni2 2.2035(10) . ?
S6 Ni3 2.2045(10) . ?
S7 Ni4 2.2017(10) . ?
S7 Ni3 2.2117(10) . ?
S8 Ni3 2.2129(10) . ?
S8 Ni4 2.2168(10) . ?
S9 Ni4 2.2007(11) . ?
S9 Ni5 2.2017(10) . ?
S10 Ni5 2.1924(11) . ?
S10 Ni4 2.2100(10) . ?
Ni1 Ni5 2.8587(7) 2_665 ?
Ni2 Ni3 2.8531(7) . ?
Ni3 Ni4 2.8554(7) . ?
Cl3 C62 1.718(8) . ?
Cl4 C62 1.728(8) . ?
C62 H62A 0.9900 . ?
C62 H62B 0.9900 . ?

loop_
_geom_torsion_atom_site_label_1
_geom_torsion_atom_site_label_2
_geom_torsion_atom_site_label_3
_geom_torsion_atom_site_label_4
_geom_torsion
_geom_torsion_site_symmetry_1
_geom_torsion_site_symmetry_2
_geom_torsion_site_symmetry_3
_geom_torsion_site_symmetry_4
_geom_torsion_publ_flag
C6 C1 C2 C3 -0.5(6) . . . . ?
S2 C1 C2 C3 -178.0(3) . . . . ?
C1 C2 C3 C4 0.9(7) . . . . ?
C2 C3 C4 C5 -0.6(8) . . . . ?
C3 C4 C5 C6 -0.2(8) . . . . ?
C4 C5 C6 C1 0.5(8) . . . . ?
C2 C1 C6 C5 -0.2(7) . . . . ?
S2 C1 C6 C5 177.5(4) . . . . ?
C12 C7 C8 C9 -1.5(7) . . . . ?
S1 C7 C8 C9 -179.6(4) . . . . ?
C7 C8 C9 C10 0.8(8) . . . . ?
C8 C9 C10 C11 0.5(9) . . . . ?
C9 C10 C11 C12 -1.1(8) . . . . ?
C10 C11 C12 C7 0.4(7) . . . . ?
C8 C7 C12 C11 0.9(6) . . . . ?
S1 C7 C12 C11 178.9(3) . . . . ?
C18 C13 C14 C15 -1.7(7) . . . . ?
S3 C13 C14 C15 174.9(4) . . . . ?
C13 C14 C15 C16 0.8(7) . . . . ?
C14 C15 C16 C17 0.5(8) . . . . ?
C15 C16 C17 C18 -0.9(9) . . . . ?
C16 C17 C18 C13 0.1(9) . . . . ?
C14 C13 C18 C17 1.2(7) . . . . ?
S3 C13 C18 C17 -175.6(4) . . . . ?
C24 C19 C20 C21 -0.1(7) . . . . ?
S4 C19 C20 C21 -178.7(4) . . . . ?
C19 C20 C21 C22 -0.5(7) . . . . ?
C20 C21 C22 C23 0.3(8) . . . . ?
C21 C22 C23 C24 0.5(9) . . . . ?
C20 C19 C24 C23 0.8(7) . . . . ?
S4 C19 C24 C23 179.4(4) . . . . ?
C22 C23 C24 C19 -1.1(9) . . . . ?
C30 C25 C26 C27 0.7(7) . . . . ?
S5 C25 C26 C27 174.5(4) . . . . ?
C25 C26 C27 C28 -0.6(7) . . . . ?
C26 C27 C28 C29 -0.1(8) . . . . ?
C27 C28 C29 C30 0.8(8) . . . . ?
C26 C25 C30 C29 -0.1(6) . . . . ?
S5 C25 C30 C29 -173.7(3) . . . . ?
C28 C29 C30 C25 -0.7(7) . . . . ?
C36 C31 C32 C33 0.1(6) . . . . ?
S6 C31 C32 C33 177.0(3) . . . . ?
C31 C32 C33 C34 -1.7(6) . . . . ?
C32 C33 C34 C35 1.9(7) . . . . ?
C33 C34 C35 C36 -0.6(7) . . . . ?
C32 C31 C36 C35 1.2(6) . . . . ?
S6 C31 C36 C35 -175.9(4) . . . . ?
C34 C35 C36 C31 -0.9(7) . . . . ?
C42 C37 C38 C39 -1.8(6) . . . . ?
S7 C37 C38 C39 178.3(3) . . . . ?
C37 C38 C39 C40 1.6(6) . . . . ?
C38 C39 C40 C41 0.2(7) . . . . ?
C39 C40 C41 C42 -1.7(7) . . . . ?
C40 C41 C42 C37 1.4(7) . . . . ?
C38 C37 C42 C41 0.4(6) . . . . ?
S7 C37 C42 C41 -179.7(3) . . . . ?
C48 C43 C44 C45 0.1(6) . . . . ?
S8 C43 C44 C45 -172.0(3) . . . . ?
C43 C44 C45 C46 -0.1(6) . . . . ?
C44 C45 C46 C47 -0.2(6) . . . . ?
C45 C46 C47 C48 0.5(7) . . . . ?
C44 C43 C48 C47 0.1(6) . . . . ?
S8 C43 C48 C47 172.3(3) . . . . ?
C46 C47 C48 C43 -0.5(7) . . . . ?
C54 C49 C50 C51 -0.2(7) . . . . ?
S9 C49 C50 C51 177.5(4) . . . . ?
C49 C50 C51 C52 1.5(8) . . . . ?
C50 C51 C52 C53 -2.2(8) . . . . ?
C51 C52 C53 C54 1.6(8) . . . . ?
C50 C49 C54 C53 -0.4(7) . . . . ?
S9 C49 C54 C53 -178.0(4) . . . . ?
C52 C53 C54 C49 -0.3(8) . . . . ?
C60 C55 C56 C57 1.5(6) . . . . ?
S10 C55 C56 C57 -178.8(3) . . . . ?
C55 C56 C57 C58 0.0(7) . . . . ?
C56 C57 C58 C59 -0.9(8) . . . . ?
C57 C58 C59 C60 0.3(8) . . . . ?
C56 C55 C60 C59 -2.1(6) . . . . ?
S10 C55 C60 C59 178.2(3) . . . . ?
C58 C59 C60 C55 1.2(7) . . . . ?
C2 C1 S2 Ni5 -43.7(4) . . . 2_665 ?
C6 C1 S2 Ni5 138.7(3) . . . 2_665 ?
C2 C1 S2 Ni1 48.6(4) . . . . ?
C6 C1 S2 Ni1 -128.9(3) . . . . ?
C8 C7 S1 Ni1 128.3(3) . . . . ?
C12 C7 S1 Ni1 -49.7(4) . . . . ?
C8 C7 S1 Ni5 -142.0(3) . . . 2_665 ?
C12 C7 S1 Ni5 40.0(4) . . . 2_665 ?
C14 C13 S3 Ni1 -22.7(4) . . . . ?
C18 C13 S3 Ni1 154.0(3) . . . . ?
C14 C13 S3 Ni2 79.5(4) . . . . ?
C18 C13 S3 Ni2 -103.8(4) . . . . ?
C24 C19 S4 Ni1 47.4(4) . . . . ?
C20 C19 S4 Ni1 -134.1(3) . . . . ?
C24 C19 S4 Ni2 -53.1(4) . . . . ?
C20 C19 S4 Ni2 125.5(3) . . . . ?
C30 C25 S5 Ni2 -126.9(3) . . . . ?
C26 C25 S5 Ni2 59.3(3) . . . . ?
C30 C25 S5 Ni3 -43.0(4) . . . . ?
C26 C25 S5 Ni3 143.2(3) . . . . ?
C36 C31 S6 Ni2 130.2(3) . . . . ?
C32 C31 S6 Ni2 -46.7(4) . . . . ?
C36 C31 S6 Ni3 -140.4(3) . . . . ?
C32 C31 S6 Ni3 42.7(4) . . . . ?
C42 C37 S7 Ni4 133.6(3) . . . . ?
C38 C37 S7 Ni4 -46.5(4) . . . . ?
C42 C37 S7 Ni3 -136.8(3) . . . . ?
C38 C37 S7 Ni3 43.2(4) . . . . ?
C48 C43 S8 Ni3 142.6(3) . . . . ?
C44 C43 S8 Ni3 -45.3(3) . . . . ?
C48 C43 S8 Ni4 56.7(3) . . . . ?
C44 C43 S8 Ni4 -131.2(3) . . . . ?
C54 C49 S9 Ni4 -48.3(4) . . . . ?
C50 C49 S9 Ni4 134.0(3) . . . . ?
C54 C49 S9 Ni5 52.6(4) . . . . ?
C50 C49 S9 Ni5 -125.0(3) . . . . ?
C60 C55 S10 Ni5 159.0(3) . . . . ?
C56 C55 S10 Ni5 -20.7(4) . . . . ?
C60 C55 S10 Ni4 -101.6(3) . . . . ?
C56 C55 S10 Ni4 78.7(3) . . . . ?
Ni1 S3 S4 Ni2 160.80(5) . . . . ?
Ni2 S6 S5 Ni3 118.54(5) . . . . ?
Ni3 S8 S7 Ni4 117.57(4) . . . . ?
Ni4 S9 S10 Ni5 161.22(5) . . . . ?
Ni5 S1 S2 Ni1 113.67(4) . 2_665 2_665 2_665 ?
Ni1 S4 S3 Ni2 160.80(5) 2_665 2_665 2_665 2_665 ?
Ni2 S5 S6 Ni3 118.54(5) 2_665 2_665 2_665 2_665 ?
Ni3 S7 S8 Ni4 117.57(4) 2_665 2_665 2_665 2_665 ?
Ni4 S10 S9 Ni5 161.22(5) 2_665 2_665 2_665 2_665 ?
